data_7102120
loop_
_publ_author_name
'Feng, Yuhua'
'Guo, Yang'
'OuYang, Yan'
'Liu, Zhanquan'
'Liao, Daizheng'
'Cheng, Peng'
'Yan, Shiping'
'Jiang, Zonghui'

_publ_section_title
;
 2D warp-and-woof interwoven networks constructed by helical chains
 with different chirality.
;
_journal_issue 35
_journal_name_full 'Chemical communications (Cambridge, England)'
_journal_page_first 3643
_journal_page_last 3645
_journal_paper_doi 10.1039/b707356a
_journal_year 2007
_chemical_formula_moiety 'C72 H58 Au4 Mn4 N16 O9'
_chemical_formula_sum 'C72 H58 Au4 Mn4 N16 O9'
_chemical_formula_weight 2298.97
_chemical_name_systematic
;
?
;
_space_group_IT_number 2
_symmetry_cell_setting triclinic
_symmetry_space_group_name_Hall '-P 1'
_symmetry_space_group_name_H-M 'P -1'
_atom_sites_solution_hydrogens geom
_atom_sites_solution_primary direct
_atom_sites_solution_secondary difmap
_audit_creation_method SHELXL-97
_cell_angle_alpha 94.217(3)
_cell_angle_beta 107.932(4)
_cell_angle_gamma 90.853(6)
_cell_formula_units_Z 2
_cell_length_a 13.382(5)
_cell_length_b 14.081(5)
_cell_length_c 20.242(8)
_cell_measurement_reflns_used 7534
_cell_measurement_temperature 293(2)
_cell_measurement_theta_max 27.9
_cell_measurement_theta_min 1.5
_cell_volume 3616(2)
_computing_cell_refinement CrystalClear
_computing_data_collection CrystalClear
_computing_data_reduction CrystalClear
_computing_publication_material 'CrystalStructure 3.7.0'
_computing_structure_refinement 'SHELXL-97 (Sheldrick, 1997)'
_computing_structure_solution 'SHELXS-97 (Sheldrick, 1990)'
_diffrn_ambient_temperature 293(2)
_diffrn_detector_area_resol_mean 7.31
_diffrn_measured_fraction_theta_full 0.986
_diffrn_measured_fraction_theta_max 0.986
_diffrn_measurement_device_type 'Rigaku Saturn'
_diffrn_measurement_method \w
_diffrn_radiation_monochromator confocal
_diffrn_radiation_source 'rotating anode'
_diffrn_radiation_type MoK\a
_diffrn_radiation_wavelength 0.71070
_diffrn_reflns_av_R_equivalents 0.0505
_diffrn_reflns_av_sigmaI/netI 0.0819
_diffrn_reflns_limit_h_max 17
_diffrn_reflns_limit_h_min -17
_diffrn_reflns_limit_k_max 8
_diffrn_reflns_limit_k_min -18
_diffrn_reflns_limit_l_max 26
_diffrn_reflns_limit_l_min -26
_diffrn_reflns_number 28281
_diffrn_reflns_theta_full 27.89
_diffrn_reflns_theta_max 27.89
_diffrn_reflns_theta_min 1.45
_exptl_absorpt_coefficient_mu 8.824
_exptl_absorpt_correction_T_max 0.244
_exptl_absorpt_correction_T_min 0.150
_exptl_absorpt_correction_type multi-scan
_exptl_absorpt_process_details crystalclear
_exptl_crystal_colour colorless
_exptl_crystal_density_diffrn 2.111
_exptl_crystal_density_method 'not measured'
_exptl_crystal_description block
_exptl_crystal_F_000 2180
_exptl_crystal_size_max 0.22
_exptl_crystal_size_mid 0.18
_exptl_crystal_size_min 0.16
_refine_diff_density_max 1.581
_refine_diff_density_min -2.144
_refine_diff_density_rms 0.184
_refine_ls_extinction_coef 0.00064(4)
_refine_ls_extinction_expression Fc^*^=kFc[1+0.001xFc^2^\l^3^/sin(2\q)]^-1/4^
_refine_ls_extinction_method SHELXL
_refine_ls_goodness_of_fit_ref 0.965
_refine_ls_hydrogen_treatment constr
_refine_ls_matrix_type full
_refine_ls_number_parameters 947
_refine_ls_number_reflns 17061
_refine_ls_number_restraints 0
_refine_ls_restrained_S_all 0.965
_refine_ls_R_factor_all 0.0840
_refine_ls_R_factor_gt 0.0492
_refine_ls_shift/su_max 0.002
_refine_ls_shift/su_mean 0.000
_refine_ls_structure_factor_coef Fsqd
_refine_ls_weighting_details 'calc w=1/[\s^2^(Fo^2^)+(0.0421P)^2^+0.0000P] where P=(Fo^2^+2Fc^2^)/3'
_refine_ls_weighting_scheme calc
_refine_ls_wR_factor_gt 0.1009
_refine_ls_wR_factor_ref 0.1172
_reflns_number_gt 10784
_reflns_number_total 17061
_reflns_threshold_expression >2sigma(I)
_cod_data_source_file b707356a.txt
_cod_data_source_block 1
_cod_original_sg_symbol_H-M P-1
_cod_database_code 7102120

loop_
_symmetry_equiv_pos_as_xyz
'x, y, z'
'-x, -y, -z'

loop_
_atom_site_label
_atom_site_type_symbol
_atom_site_fract_x
_atom_site_fract_y
_atom_site_fract_z
_atom_site_U_iso_or_equiv
_atom_site_adp_type
_atom_site_occupancy
_atom_site_symmetry_multiplicity
_atom_site_calc_flag
_atom_site_refinement_flags
Au1 Au -0.02879(2) 0.35409(2) 0.168730(17) 0.04055(9) Uani 1 1 d .
Au2 Au 0.53841(2) 0.88646(2) 0.336312(17) 0.03974(9) Uani 1 1 d .
Au3 Au 0.45925(2) 0.86556(2) 0.175048(17) 0.04017(9) Uani 1 1 d .
Au4 Au 1.03993(2) 0.37699(2) 0.332706(17) 0.04076(9) Uani 1 1 d .
Mn1 Mn -0.31673(8) 0.19680(7) 0.26043(6) 0.0344(3) Uani 1 1 d .
Mn2 Mn 0.32337(8) 0.55463(8) 0.23768(6) 0.0346(3) Uani 1 1 d .
Mn3 Mn 0.17041(8) 1.06216(8) 0.24750(6) 0.0369(3) Uani 1 1 d .
Mn4 Mn 0.80203(8) 0.66825(7) 0.25564(6) 0.0293(2) Uani 1 1 d .
N1 N -0.2334(5) 0.2696(5) 0.1897(4) 0.0511(18) Uani 1 1 d .
N2 N 0.1857(5) 0.4506(5) 0.1743(4) 0.0478(17) Uani 1 1 d .
N3 N 0.4411(5) 0.6796(5) 0.3154(4) 0.0506(18) Uani 1 1 d .
N4 N 0.6235(5) 1.0911(5) 0.3292(4) 0.0484(17) Uani 1 1 d .
N5 N 0.2537(5) 0.9654(5) 0.1800(4) 0.0496(18) Uani 1 1 d .
N6 N 0.6623(5) 0.7520(4) 0.1914(4) 0.0531(19) Uani 1 1 d .
N7 N 0.9283(5) 0.5705(4) 0.3199(3) 0.0433(16) Uani 1 1 d .
N8 N 1.1267(5) 0.1735(5) 0.3221(4) 0.0555(19) Uani 1 1 d .
N9 N -0.3429(5) 0.0835(4) 0.1926(4) 0.0432(16) Uani 1 1 d .
N10 N -0.1792(4) 0.1381(4) 0.2984(3) 0.0355(14) Uani 1 1 d .
N11 N 0.2421(4) 0.5708(4) 0.3052(4) 0.0392(15) Uani 1 1 d .
N12 N 0.2428(5) 0.6645(4) 0.1972(3) 0.0396(15) Uani 1 1 d .
N13 N 0.3144(5) 1.0828(4) 0.3119(3) 0.0422(16) Uani 1 1 d .
N14 N 0.2142(5) 1.1697(4) 0.2043(4) 0.0428(16) Uani 1 1 d .
N15 N 0.7170(4) 0.6352(4) 0.3157(4) 0.0417(15) Uani 1 1 d .
N16 N 0.7328(4) 0.5480(4) 0.2026(3) 0.0340(13) Uani 1 1 d .
O1 O -0.4457(4) 0.2471(4) 0.2151(3) 0.0422(13) Uani 1 1 d .
O2 O -0.2832(4) 0.2961(3) 0.3309(3) 0.0405(13) Uani 1 1 d .
O3 O 0.4041(4) 0.4608(3) 0.2863(3) 0.0399(12) Uani 1 1 d .
O4 O 0.3930(4) 0.5487(3) 0.1715(3) 0.0406(12) Uani 1 1 d .
O5 O 0.1413(4) 0.9584(4) 0.2920(3) 0.0479(14) Uani 1 1 d .
O6 O 0.0367(4) 1.0545(4) 0.1817(3) 0.0476(14) Uani 1 1 d .
O7 O 0.8606(4) 0.7792(3) 0.3128(3) 0.0412(12) Uani 1 1 d .
O8 O 0.8806(4) 0.6844(3) 0.1943(3) 0.0400(12) Uani 1 1 d .
C1 C -0.1623(6) 0.2982(5) 0.1765(4) 0.0424(19) Uani 1 1 d .
C2 C 0.1059(6) 0.4135(5) 0.1682(4) 0.0388(17) Uani 1 1 d .
C3 C 0.4754(6) 0.7546(6) 0.3274(4) 0.0429(19) Uani 1 1 d .
C4 C 0.5967(6) 1.0169(6) 0.3364(4) 0.0376(17) Uani 1 1 d .
C5 C 0.3275(6) 0.9325(5) 0.1749(4) 0.0434(19) Uani 1 1 d .
C6 C 0.5905(6) 0.7937(5) 0.1825(4) 0.0430(19) Uani 1 1 d .
C7 C 0.9724(6) 0.5020(5) 0.3294(4) 0.0395(18) Uani 1 1 d .
C8 C 1.0990(6) 0.2495(6) 0.3306(4) 0.0453(19) Uani 1 1 d .
C9 C -0.5054(6) 0.2270(6) 0.1493(4) 0.046(2) Uani 1 1 d .
C10 C -0.5790(6) 0.2928(7) 0.1184(5) 0.057(2) Uani 1 1 d .
H10 H -0.5826 0.3504 0.1430 0.068 Uiso 1 1 calc R
C11 C -0.6454(7) 0.2733(9) 0.0525(6) 0.078(3) Uani 1 1 d .
H11 H -0.6936 0.3183 0.0330 0.094 Uiso 1 1 calc R
C12 C -0.6439(9) 0.1897(10) 0.0140(6) 0.094(4) Uani 1 1 d .
H12 H -0.6901 0.1781 -0.0310 0.113 Uiso 1 1 calc R
C13 C -0.5717(8) 0.1221(8) 0.0433(5) 0.077(3) Uani 1 1 d .
H13 H -0.5717 0.0638 0.0186 0.093 Uiso 1 1 calc R
C14 C -0.4990(7) 0.1419(7) 0.1099(4) 0.055(2) Uani 1 1 d .
C15 C -0.4191(7) 0.0740(6) 0.1353(5) 0.058(2) Uani 1 1 d .
H15 H -0.4233 0.0177 0.1074 0.070 Uiso 1 1 calc R
C16 C -0.2638(6) 0.0107(5) 0.2133(5) 0.054(2) Uani 1 1 d .
H16A H -0.2828 -0.0310 0.2440 0.064 Uiso 1 1 calc R
H16B H -0.2596 -0.0277 0.1725 0.064 Uiso 1 1 calc R
C17 C -0.1629(6) 0.0602(5) 0.2492(4) 0.0439(19) Uani 1 1 d .
H17A H -0.1343 0.0866 0.2156 0.053 Uiso 1 1 calc R
H17B H -0.1134 0.0159 0.2746 0.053 Uiso 1 1 calc R
C18 C -0.1109(6) 0.1635(5) 0.3564(4) 0.0426(19) Uani 1 1 d .
H18 H -0.0519 0.1269 0.3704 0.051 Uiso 1 1 calc R
C19 C -0.1178(5) 0.2451(5) 0.4025(4) 0.0363(17) Uani 1 1 d .
C20 C -0.0302(6) 0.2662(6) 0.4631(4) 0.052(2) Uani 1 1 d .
H20 H 0.0249 0.2247 0.4730 0.063 Uiso 1 1 calc R
C21 C -0.0248(6) 0.3456(6) 0.5073(5) 0.055(2) Uani 1 1 d .
H21 H 0.0331 0.3585 0.5468 0.066 Uiso 1 1 calc R
C22 C -0.1079(7) 0.4064(6) 0.4917(4) 0.054(2) Uani 1 1 d .
H22 H -0.1050 0.4610 0.5212 0.064 Uiso 1 1 calc R
C23 C -0.1939(6) 0.3884(5) 0.4343(4) 0.0445(19) Uani 1 1 d .
H23 H -0.2489 0.4301 0.4259 0.053 Uiso 1 1 calc R
C24 C -0.2002(5) 0.3082(5) 0.3880(4) 0.0370(17) Uani 1 1 d .
C25 C 0.4131(6) 0.4382(5) 0.3496(4) 0.0426(19) Uani 1 1 d .
C26 C 0.4946(6) 0.3792(5) 0.3809(5) 0.050(2) Uani 1 1 d .
H26 H 0.5404 0.3582 0.3570 0.060 Uiso 1 1 calc R
C27 C 0.5077(7) 0.3517(6) 0.4476(5) 0.065(3) Uani 1 1 d .
H27 H 0.5635 0.3142 0.4684 0.078 Uiso 1 1 calc R
C28 C 0.4383(9) 0.3796(8) 0.4832(6) 0.077(3) Uani 1 1 d .
H28 H 0.4453 0.3586 0.5269 0.092 Uiso 1 1 calc R
C29 C 0.3597(7) 0.4381(7) 0.4535(5) 0.066(3) Uani 1 1 d .
H29 H 0.3138 0.4573 0.4778 0.079 Uiso 1 1 calc R
C30 C 0.3458(6) 0.4701(6) 0.3878(4) 0.046(2) Uani 1 1 d .
C31 C 0.2634(6) 0.5350(6) 0.3629(4) 0.048(2) Uani 1 1 d .
H31 H 0.2227 0.5518 0.3914 0.057 Uiso 1 1 calc R
C32 C 0.1536(7) 0.6363(6) 0.2800(5) 0.058(2) Uani 1 1 d .
H32A H 0.0923 0.6006 0.2491 0.070 Uiso 1 1 calc R
H32B H 0.1350 0.6658 0.3192 0.070 Uiso 1 1 calc R
C33 C 0.1865(6) 0.7077(6) 0.2437(5) 0.053(2) Uani 1 1 d .
H33A H 0.2325 0.7549 0.2771 0.064 Uiso 1 1 calc R
H33B H 0.1257 0.7396 0.2164 0.064 Uiso 1 1 calc R
C34 C 0.2440(6) 0.7003(5) 0.1414(4) 0.046(2) Uani 1 1 d .
H34 H 0.1990 0.7497 0.1272 0.055 Uiso 1 1 calc R
C35 C 0.3073(6) 0.6723(5) 0.0981(4) 0.0398(17) Uani 1 1 d .
C36 C 0.3039(7) 0.7232(6) 0.0414(5) 0.057(2) Uani 1 1 d .
H36 H 0.2542 0.7695 0.0288 0.069 Uiso 1 1 calc R
C37 C 0.3711(9) 0.7072(7) 0.0036(5) 0.068(3) Uani 1 1 d .
H37 H 0.3690 0.7437 -0.0332 0.081 Uiso 1 1 calc R
C38 C 0.4426(8) 0.6363(7) 0.0207(5) 0.066(3) Uani 1 1 d .
H38 H 0.4871 0.6239 -0.0060 0.079 Uiso 1 1 calc R
C39 C 0.4493(6) 0.5838(6) 0.0763(4) 0.048(2) Uani 1 1 d .
H39 H 0.4990 0.5372 0.0872 0.057 Uiso 1 1 calc R
C40 C 0.3816(6) 0.5998(5) 0.1171(4) 0.0374(17) Uani 1 1 d .
C41 C 0.1963(6) 0.9287(5) 0.3519(4) 0.0407(18) Uani 1 1 d .
C42 C 0.1512(7) 0.8594(6) 0.3812(5) 0.054(2) Uani 1 1 d .
H42 H 0.0831 0.8360 0.3581 0.064 Uiso 1 1 calc R
C43 C 0.2042(9) 0.8263(7) 0.4417(5) 0.071(3) Uani 1 1 d .
H43 H 0.1720 0.7785 0.4583 0.085 Uiso 1 1 calc R
C44 C 0.3045(10) 0.8591(8) 0.4811(6) 0.080(3) Uani 1 1 d .
H44 H 0.3387 0.8364 0.5240 0.096 Uiso 1 1 calc R
C45 C 0.3511(8) 0.9275(7) 0.4532(5) 0.070(3) Uani 1 1 d .
H45 H 0.4194 0.9497 0.4773 0.083 Uiso 1 1 calc R
C46 C 0.2982(7) 0.9648(6) 0.3893(4) 0.046(2) Uani 1 1 d .
C47 C 0.3515(6) 1.0387(6) 0.3668(5) 0.051(2) Uani 1 1 d .
H47 H 0.4195 1.0563 0.3947 0.061 Uiso 1 1 calc R
C48 C 0.3776(7) 1.1545(6) 0.2895(6) 0.067(3) Uani 1 1 d .
H48A H 0.4290 1.1870 0.3299 0.080 Uiso 1 1 calc R
H48B H 0.4147 1.1231 0.2602 0.080 Uiso 1 1 calc R
C49 C 0.3066(7) 1.2230(7) 0.2508(5) 0.060(2) Uani 1 1 d .
H49A H 0.3410 1.2584 0.2241 0.072 Uiso 1 1 calc R
H49B H 0.2862 1.2677 0.2826 0.072 Uiso 1 1 calc R
C50 C 0.1714(6) 1.1897(5) 0.1415(5) 0.044(2) Uani 1 1 d .
H50 H 0.2040 1.2371 0.1248 0.053 Uiso 1 1 calc R
C51 C 0.0768(6) 1.1444(6) 0.0951(5) 0.047(2) Uani 1 1 d .
C52 C 0.0471(8) 1.1644(6) 0.0246(5) 0.063(3) Uani 1 1 d .
H52 H 0.0905 1.2029 0.0086 0.076 Uiso 1 1 calc R
C53 C -0.0474(8) 1.1262(7) -0.0207(5) 0.069(3) Uani 1 1 d .
H53 H -0.0666 1.1383 -0.0675 0.082 Uiso 1 1 calc R
C54 C -0.1120(8) 1.0716(6) 0.0022(6) 0.066(3) Uani 1 1 d .
H54 H -0.1754 1.0477 -0.0292 0.079 Uiso 1 1 calc R
C55 C -0.0861(7) 1.0503(6) 0.0713(5) 0.054(2) Uani 1 1 d .
H55 H -0.1327 1.0146 0.0864 0.065 Uiso 1 1 calc R
C56 C 0.0107(6) 1.0833(5) 0.1176(4) 0.0414(19) Uani 1 1 d .
C57 C 0.8396(6) 0.8156(5) 0.3694(4) 0.0376(18) Uani 1 1 d .
C58 C 0.8870(6) 0.9051(5) 0.4001(4) 0.047(2) Uani 1 1 d .
H58 H 0.9314 0.9360 0.3803 0.056 Uiso 1 1 calc R
C59 C 0.8691(7) 0.9471(6) 0.4582(5) 0.063(3) Uani 1 1 d .
H59 H 0.8980 1.0077 0.4758 0.075 Uiso 1 1 calc R
C60 C 0.8085(8) 0.9007(8) 0.4912(5) 0.071(3) Uani 1 1 d .
H60 H 0.7997 0.9282 0.5322 0.085 Uiso 1 1 calc R
C61 C 0.7616(7) 0.8135(7) 0.4627(4) 0.059(2) Uani 1 1 d .
H61 H 0.7195 0.7828 0.4842 0.070 Uiso 1 1 calc R
C62 C 0.7755(5) 0.7696(5) 0.4020(4) 0.0378(17) Uani 1 1 d .
C63 C 0.7180(6) 0.6819(5) 0.3725(4) 0.0418(18) Uani 1 1 d .
H63 H 0.6772 0.6563 0.3972 0.050 Uiso 1 1 calc R
C64 C 0.6424(9) 0.5550(7) 0.2860(6) 0.083(3) Uani 1 1 d .
H64A H 0.6348 0.5188 0.3233 0.100 Uiso 1 1 calc R
H64B H 0.5742 0.5790 0.2622 0.100 Uiso 1 1 calc R
C65 C 0.6745(8) 0.4953(7) 0.2395(6) 0.077(3) Uani 1 1 d .
H65A H 0.6133 0.4629 0.2059 0.092 Uiso 1 1 calc R
H65B H 0.7186 0.4473 0.2645 0.092 Uiso 1 1 calc R
C66 C 0.7428(5) 0.5134(5) 0.1453(4) 0.0377(18) Uani 1 1 d .
H66 H 0.7042 0.4575 0.1250 0.045 Uiso 1 1 calc R
C67 C 0.8086(5) 0.5528(5) 0.1087(4) 0.0371(17) Uani 1 1 d .
C68 C 0.8101(6) 0.5029(5) 0.0467(4) 0.0459(19) Uani 1 1 d .
H68 H 0.7681 0.4476 0.0307 0.055 Uiso 1 1 calc R
C69 C 0.8716(7) 0.5335(6) 0.0091(5) 0.061(3) Uani 1 1 d .
H69 H 0.8703 0.5007 -0.0328 0.073 Uiso 1 1 calc R
C70 C 0.9356(7) 0.6136(6) 0.0345(4) 0.051(2) Uani 1 1 d .
H70 H 0.9788 0.6344 0.0098 0.061 Uiso 1 1 calc R
C71 C 0.9371(6) 0.6642(5) 0.0961(4) 0.0440(19) Uani 1 1 d .
H71 H 0.9807 0.7186 0.1119 0.053 Uiso 1 1 calc R
C72 C 0.8742(5) 0.6345(5) 0.1345(4) 0.0311(15) Uani 1 1 d .
O9 O 0.9187(7) 0.8786(5) 0.1710(5) 0.121(3) Uani 1 1 d .
H9A H 0.9684 0.8737 0.2086 0.181 Uiso 1 1 d R
H9B H 0.8792 0.8286 0.1635 0.181 Uiso 1 1 d R

loop_
_atom_site_aniso_label
_atom_site_aniso_U_11
_atom_site_aniso_U_22
_atom_site_aniso_U_33
_atom_site_aniso_U_23
_atom_site_aniso_U_13
_atom_site_aniso_U_12
Au1 0.03769(17) 0.04465(17) 0.0417(2) 0.00518(14) 0.01564(14) -0.00311(13)
Au2 0.03949(17) 0.03932(16) 0.0411(2) 0.00508(13) 0.01322(14) -0.00118(13)
Au3 0.03816(17) 0.03884(16) 0.0417(2) 0.00200(13) 0.00997(14) 0.00406(13)
Au4 0.04190(17) 0.04286(17) 0.0410(2) 0.00533(13) 0.01736(14) 0.00600(13)
Mn1 0.0320(6) 0.0342(5) 0.0369(7) -0.0011(5) 0.0114(5) 0.0008(5)
Mn2 0.0337(6) 0.0382(6) 0.0382(7) 0.0030(5) 0.0202(5) 0.0036(5)
Mn3 0.0328(6) 0.0380(6) 0.0427(7) 0.0075(5) 0.0149(5) 0.0020(5)
Mn4 0.0316(5) 0.0304(5) 0.0294(6) 0.0014(4) 0.0147(5) -0.0003(4)
N1 0.043(4) 0.052(4) 0.058(5) 0.021(4) 0.014(4) -0.005(3)
N2 0.050(4) 0.053(4) 0.043(4) -0.005(3) 0.022(3) -0.013(3)
N3 0.044(4) 0.040(4) 0.071(6) 0.014(4) 0.021(4) 0.002(3)
N4 0.048(4) 0.056(4) 0.048(5) 0.007(3) 0.024(3) 0.006(3)
N5 0.048(4) 0.049(4) 0.046(5) -0.005(3) 0.007(3) 0.007(3)
N6 0.044(4) 0.043(4) 0.074(6) 0.014(4) 0.017(4) 0.016(3)
N7 0.040(4) 0.048(4) 0.041(4) 0.003(3) 0.010(3) 0.006(3)
N8 0.064(5) 0.052(4) 0.062(5) 0.004(4) 0.036(4) 0.014(4)
N9 0.044(4) 0.045(3) 0.044(4) 0.003(3) 0.019(3) 0.000(3)
N10 0.030(3) 0.044(3) 0.032(4) 0.001(3) 0.009(3) 0.004(3)
N11 0.033(3) 0.038(3) 0.051(4) -0.004(3) 0.022(3) 0.003(3)
N12 0.039(3) 0.041(3) 0.042(4) -0.003(3) 0.017(3) 0.004(3)
N13 0.044(4) 0.043(3) 0.042(4) 0.003(3) 0.016(3) 0.007(3)
N14 0.041(4) 0.041(3) 0.052(5) 0.002(3) 0.023(3) -0.004(3)
N15 0.037(3) 0.044(3) 0.052(5) 0.013(3) 0.024(3) -0.003(3)
N16 0.037(3) 0.036(3) 0.034(4) 0.006(3) 0.016(3) -0.008(3)
O1 0.032(3) 0.052(3) 0.039(3) 0.001(2) 0.007(2) 0.005(2)
O2 0.037(3) 0.037(3) 0.043(3) -0.002(2) 0.007(2) 0.005(2)
O3 0.049(3) 0.038(3) 0.038(3) 0.008(2) 0.020(2) 0.010(2)
O4 0.040(3) 0.049(3) 0.041(3) 0.013(2) 0.023(2) 0.011(2)
O5 0.047(3) 0.045(3) 0.054(4) 0.019(3) 0.014(3) 0.002(3)
O6 0.039(3) 0.063(3) 0.042(4) 0.018(3) 0.012(3) 0.002(3)
O7 0.051(3) 0.038(3) 0.041(3) 0.001(2) 0.024(3) -0.005(2)
O8 0.043(3) 0.039(3) 0.041(3) -0.008(2) 0.022(2) -0.010(2)
C1 0.040(4) 0.043(4) 0.041(5) 0.009(4) 0.006(4) 0.000(4)
C2 0.045(4) 0.039(4) 0.029(4) -0.001(3) 0.009(3) -0.004(4)
C3 0.040(4) 0.049(4) 0.041(5) 0.012(4) 0.011(4) 0.008(4)
C4 0.036(4) 0.053(4) 0.026(4) 0.011(3) 0.012(3) 0.006(4)
C5 0.044(4) 0.045(4) 0.042(5) 0.010(4) 0.014(4) 0.007(4)
C6 0.048(5) 0.037(4) 0.043(5) 0.011(3) 0.011(4) 0.001(4)
C7 0.042(4) 0.049(4) 0.030(4) 0.010(3) 0.014(3) 0.005(4)
C8 0.049(5) 0.060(5) 0.034(5) 0.003(4) 0.024(4) 0.005(4)
C9 0.039(4) 0.063(5) 0.042(5) 0.017(4) 0.017(4) -0.004(4)
C10 0.045(5) 0.086(6) 0.042(6) 0.023(5) 0.014(4) -0.001(5)
C11 0.053(6) 0.124(10) 0.070(8) 0.038(7) 0.030(6) 0.016(6)
C12 0.074(8) 0.153(12) 0.046(7) 0.021(8) 0.002(6) 0.016(8)
C13 0.090(8) 0.110(8) 0.031(6) -0.002(5) 0.019(5) 0.002(7)
C14 0.046(5) 0.082(6) 0.034(5) -0.001(5) 0.011(4) -0.006(5)
C15 0.056(5) 0.070(6) 0.050(6) -0.021(5) 0.026(5) -0.012(5)
C16 0.063(6) 0.039(4) 0.068(7) -0.003(4) 0.035(5) 0.008(4)
C17 0.044(4) 0.040(4) 0.055(6) 0.005(4) 0.025(4) 0.005(4)
C18 0.034(4) 0.049(4) 0.052(5) 0.026(4) 0.019(4) 0.010(3)
C19 0.039(4) 0.038(4) 0.037(5) 0.008(3) 0.018(3) 0.001(3)
C20 0.049(5) 0.070(6) 0.038(5) 0.008(4) 0.012(4) 0.014(4)
C21 0.044(5) 0.070(6) 0.044(6) -0.013(4) 0.007(4) -0.004(4)
C22 0.060(5) 0.061(5) 0.038(5) -0.010(4) 0.017(4) -0.002(5)
C23 0.053(5) 0.043(4) 0.039(5) 0.002(4) 0.018(4) 0.003(4)
C24 0.034(4) 0.037(4) 0.043(5) 0.009(3) 0.014(3) 0.001(3)
C25 0.045(4) 0.037(4) 0.049(5) 0.003(4) 0.020(4) -0.005(3)
C26 0.054(5) 0.044(4) 0.055(6) 0.007(4) 0.022(4) 0.002(4)
C27 0.062(6) 0.063(6) 0.063(7) 0.022(5) 0.007(5) 0.006(5)
C28 0.091(8) 0.088(8) 0.056(7) 0.024(6) 0.025(6) -0.009(6)
C29 0.063(6) 0.095(7) 0.051(6) 0.015(6) 0.030(5) 0.000(6)
C30 0.042(4) 0.055(5) 0.043(5) 0.006(4) 0.017(4) -0.012(4)
C31 0.051(5) 0.061(5) 0.037(5) 0.001(4) 0.024(4) -0.005(4)
C32 0.050(5) 0.052(5) 0.082(7) 0.004(5) 0.033(5) 0.008(4)
C33 0.043(5) 0.055(5) 0.060(6) -0.010(4) 0.017(4) 0.020(4)
C34 0.054(5) 0.036(4) 0.046(5) 0.002(4) 0.010(4) 0.002(4)
C35 0.046(4) 0.046(4) 0.026(4) 0.005(3) 0.010(3) -0.009(4)
C36 0.072(6) 0.049(5) 0.047(6) 0.005(4) 0.013(5) -0.009(5)
C37 0.106(8) 0.060(6) 0.042(6) 0.007(5) 0.029(6) -0.025(6)
C38 0.079(7) 0.081(7) 0.045(6) -0.005(5) 0.034(5) -0.022(6)
C39 0.043(4) 0.068(5) 0.036(5) 0.005(4) 0.018(4) 0.004(4)
C40 0.038(4) 0.039(4) 0.034(5) -0.003(3) 0.013(3) -0.006(3)
C41 0.050(5) 0.034(4) 0.046(5) 0.004(3) 0.025(4) 0.009(3)
C42 0.075(6) 0.050(5) 0.048(6) 0.022(4) 0.033(5) 0.015(4)
C43 0.115(9) 0.055(5) 0.065(7) 0.017(5) 0.058(7) 0.022(6)
C44 0.118(10) 0.082(7) 0.048(7) 0.029(6) 0.032(7) 0.032(7)
C45 0.083(7) 0.073(6) 0.047(6) 0.006(5) 0.011(5) 0.023(6)
C46 0.056(5) 0.050(5) 0.036(5) 0.005(4) 0.019(4) 0.019(4)
C47 0.036(4) 0.054(5) 0.060(6) -0.011(4) 0.016(4) 0.003(4)
C48 0.050(5) 0.063(6) 0.094(9) 0.013(6) 0.030(5) -0.019(5)
C49 0.063(6) 0.070(6) 0.050(6) 0.005(5) 0.022(5) -0.015(5)
C50 0.057(5) 0.036(4) 0.055(6) 0.013(4) 0.037(4) 0.004(4)
C51 0.055(5) 0.048(4) 0.049(5) 0.018(4) 0.028(4) 0.013(4)
C52 0.071(6) 0.065(6) 0.060(7) 0.027(5) 0.024(5) 0.029(5)
C53 0.081(7) 0.085(7) 0.042(6) 0.025(5) 0.016(6) 0.033(6)
C54 0.069(7) 0.058(6) 0.063(7) 0.007(5) 0.008(5) 0.024(5)
C55 0.048(5) 0.060(5) 0.052(6) 0.010(4) 0.012(4) 0.011(4)
C56 0.042(4) 0.035(4) 0.051(5) 0.010(4) 0.019(4) 0.007(3)
C57 0.041(4) 0.041(4) 0.026(4) 0.001(3) 0.004(3) 0.014(3)
C58 0.062(5) 0.042(4) 0.039(5) 0.003(4) 0.019(4) 0.007(4)
C59 0.056(6) 0.056(5) 0.058(7) -0.028(5) -0.001(5) 0.003(5)
C60 0.066(6) 0.095(8) 0.058(7) -0.011(6) 0.029(5) 0.024(6)
C61 0.055(5) 0.091(7) 0.039(5) -0.001(5) 0.027(4) 0.017(5)
C62 0.036(4) 0.048(4) 0.034(5) 0.003(3) 0.016(3) 0.011(3)
C63 0.041(4) 0.052(4) 0.039(5) 0.005(4) 0.023(4) 0.002(4)
C64 0.106(8) 0.071(6) 0.092(9) -0.026(6) 0.066(7) -0.041(6)
C65 0.100(8) 0.067(6) 0.077(8) -0.014(5) 0.055(7) -0.050(6)
C66 0.034(4) 0.038(4) 0.034(5) -0.006(3) 0.002(3) -0.004(3)
C67 0.038(4) 0.039(4) 0.036(5) 0.006(3) 0.012(3) 0.007(3)
C68 0.062(5) 0.042(4) 0.035(5) -0.001(3) 0.017(4) -0.001(4)
C69 0.085(7) 0.063(6) 0.047(6) -0.003(5) 0.039(5) 0.016(5)
C70 0.071(6) 0.048(5) 0.050(6) 0.004(4) 0.044(5) 0.008(4)
C71 0.054(5) 0.047(4) 0.041(5) 0.005(4) 0.028(4) 0.001(4)
C72 0.039(4) 0.038(4) 0.023(4) 0.008(3) 0.017(3) 0.009(3)
O9 0.187(9) 0.059(4) 0.113(8) 0.000(4) 0.046(7) -0.032(5)

loop_
_atom_type_symbol
_atom_type_description
_atom_type_scat_dispersion_real
_atom_type_scat_dispersion_imag
_atom_type_scat_source
C C 0.0033 0.0016 'International Tables Vol C Tables 4.2.6.8 and 6.1.1.4'
H H 0.0000 0.0000 'International Tables Vol C Tables 4.2.6.8 and 6.1.1.4'
N N 0.0061 0.0033 'International Tables Vol C Tables 4.2.6.8 and 6.1.1.4'
O O 0.0106 0.0060 'International Tables Vol C Tables 4.2.6.8 and 6.1.1.4'
Au Au -2.0133 8.8022 'International Tables Vol C Tables 4.2.6.8 and 6.1.1.4'
Mn Mn 0.3368 0.7283 'International Tables Vol C Tables 4.2.6.8 and 6.1.1.4'

loop_
_geom_angle_atom_site_label_1
_geom_angle_atom_site_label_2
_geom_angle_atom_site_label_3
_geom_angle
_geom_angle_site_symmetry_1
_geom_angle_site_symmetry_3
C2 Au1 C1 175.8(3) . .
C2 Au1 Au4 91.6(2) . 1_455
C1 Au1 Au4 84.4(2) . 1_455
C4 Au2 C3 175.1(3) . .
C4 Au2 Au3 91.1(2) . .
C3 Au2 Au3 84.1(2) . .
C5 Au3 C6 175.2(3) . .
C5 Au3 Au2 90.6(2) . .
C6 Au3 Au2 85.5(2) . .
C8 Au4 C7 176.2(3) . .
C8 Au4 Au1 87.0(2) . 1_655
C7 Au4 Au1 90.1(2) . 1_655
O1 Mn1 O2 92.6(2) . .
O1 Mn1 N9 92.6(2) . .
O2 Mn1 N9 174.2(2) . .
O1 Mn1 N10 173.7(2) . .
O2 Mn1 N10 92.7(2) . .
N9 Mn1 N10 82.3(3) . .
O1 Mn1 N1 92.3(2) . .
O2 Mn1 N1 95.1(2) . .
N9 Mn1 N1 87.2(3) . .
N10 Mn1 N1 83.9(2) . .
O1 Mn1 N4 98.2(2) . 1_445
O2 Mn1 N4 93.3(2) . 1_445
N9 Mn1 N4 83.4(3) . 1_445
N10 Mn1 N4 84.8(2) . 1_445
N1 Mn1 N4 166.2(2) . 1_445
O4 Mn2 O3 92.4(2) . .
O4 Mn2 N12 91.9(2) . .
O3 Mn2 N12 172.8(2) . .
O4 Mn2 N11 175.0(2) . .
O3 Mn2 N11 92.6(2) . .
N12 Mn2 N11 83.1(3) . .
O4 Mn2 N2 95.4(2) . .
O3 Mn2 N2 94.9(2) . .
N12 Mn2 N2 90.5(2) . .
N11 Mn2 N2 84.8(2) . .
O4 Mn2 N3 95.4(2) . .
O3 Mn2 N3 90.6(2) . .
N12 Mn2 N3 83.2(2) . .
N11 Mn2 N3 83.9(2) . .
N2 Mn2 N3 167.7(2) . .
O5 Mn3 O6 93.0(2) . .
O5 Mn3 N13 93.3(3) . .
O6 Mn3 N13 173.6(3) . .
O5 Mn3 N14 175.0(2) . .
O6 Mn3 N14 91.7(3) . .
N13 Mn3 N14 82.0(3) . .
O5 Mn3 N8 94.1(3) . 1_465
O6 Mn3 N8 94.5(3) . 1_465
N13 Mn3 N8 84.8(3) . 1_465
N14 Mn3 N8 87.4(3) . 1_465
O5 Mn3 N5 92.4(2) . .
O6 Mn3 N5 96.5(2) . .
N13 Mn3 N5 83.6(2) . .
N14 Mn3 N5 85.3(3) . .
N8 Mn3 N5 167.0(3) 1_465 .
O7 Mn4 O8 93.8(2) . .
O7 Mn4 N15 92.6(3) . .
O8 Mn4 N15 173.2(2) . .
O7 Mn4 N16 174.0(2) . .
O8 Mn4 N16 92.2(2) . .
N15 Mn4 N16 81.4(3) . .
O7 Mn4 N6 90.9(2) . .
O8 Mn4 N6 93.4(2) . .
N15 Mn4 N6 88.7(3) . .
N16 Mn4 N6 89.5(2) . .
O7 Mn4 N7 93.9(2) . .
O8 Mn4 N7 90.8(2) . .
N15 Mn4 N7 86.6(2) . .
N16 Mn4 N7 85.4(2) . .
N6 Mn4 N7 173.5(2) . .
C1 N1 Mn1 154.2(7) . .
C2 N2 Mn2 149.7(6) . .
C3 N3 Mn2 151.7(7) . .
C4 N4 Mn1 149.4(7) . 1_665
C5 N5 Mn3 148.8(7) . .
C6 N6 Mn4 155.8(7) . .
C7 N7 Mn4 154.5(6) . .
C8 N8 Mn3 147.1(7) . 1_645
C15 N9 C16 122.4(7) . .
C15 N9 Mn1 124.4(6) . .
C16 N9 Mn1 113.2(5) . .
C18 N10 C17 122.8(6) . .
C18 N10 Mn1 125.5(5) . .
C17 N10 Mn1 111.6(5) . .
C31 N11 C32 123.4(7) . .
C31 N11 Mn2 125.7(5) . .
C32 N11 Mn2 110.9(5) . .
C34 N12 C33 122.5(7) . .
C34 N12 Mn2 126.0(5) . .
C33 N12 Mn2 111.2(5) . .
C47 N13 C48 122.8(7) . .
C47 N13 Mn3 124.3(6) . .
C48 N13 Mn3 112.9(5) . .
C50 N14 C49 122.1(7) . .
C50 N14 Mn3 125.1(6) . .
C49 N14 Mn3 112.7(5) . .
C63 N15 C64 120.9(7) . .
C63 N15 Mn4 125.5(5) . .
C64 N15 Mn4 113.4(6) . .
C66 N16 C65 121.1(7) . .
C66 N16 Mn4 125.6(5) . .
C65 N16 Mn4 113.0(5) . .
C9 O1 Mn1 127.7(5) . .
C24 O2 Mn1 129.4(4) . .
C25 O3 Mn2 128.0(5) . .
C40 O4 Mn2 129.9(4) . .
C41 O5 Mn3 128.6(5) . .
C56 O6 Mn3 126.8(5) . .
C57 O7 Mn4 128.5(5) . .
C72 O8 Mn4 129.1(4) . .
N1 C1 Au1 171.3(8) . .
N2 C2 Au1 173.7(7) . .
N3 C3 Au2 172.5(8) . .
N4 C4 Au2 172.6(7) . .
N5 C5 Au3 173.5(8) . .
N6 C6 Au3 174.4(8) . .
N7 C7 Au4 172.3(7) . .
N8 C8 Au4 172.7(8) . .
O1 C9 C10 118.4(8) . .
O1 C9 C14 123.1(7) . .
C10 C9 C14 118.5(8) . .
C11 C10 C9 120.5(10) . .
C11 C10 H10 119.7 . .
C9 C10 H10 119.7 . .
C10 C11 C12 122.3(10) . .
C10 C11 H11 118.9 . .
C12 C11 H11 118.9 . .
C11 C12 C13 118.8(10) . .
C11 C12 H12 120.6 . .
C13 C12 H12 120.6 . .
C12 C13 C14 120.3(11) . .
C12 C13 H13 119.9 . .
C14 C13 H13 119.9 . .
C13 C14 C9 119.4(9) . .
C13 C14 C15 118.4(9) . .
C9 C14 C15 122.3(8) . .
N9 C15 C14 126.5(8) . .
N9 C15 H15 116.7 . .
C14 C15 H15 116.7 . .
C17 C16 N9 107.6(6) . .
C17 C16 H16A 110.2 . .
N9 C16 H16A 110.2 . .
C17 C16 H16B 110.2 . .
N9 C16 H16B 110.2 . .
H16A C16 H16B 108.5 . .
C16 C17 N10 108.7(6) . .
C16 C17 H17A 109.9 . .
N10 C17 H17A 109.9 . .
C16 C17 H17B 109.9 . .
N10 C17 H17B 109.9 . .
H17A C17 H17B 108.3 . .
N10 C18 C19 125.0(6) . .
N10 C18 H18 117.5 . .
C19 C18 H18 117.5 . .
C24 C19 C20 118.6(7) . .
C24 C19 C18 124.3(7) . .
C20 C19 C18 116.9(7) . .
C21 C20 C19 121.9(7) . .
C21 C20 H20 119.1 . .
C19 C20 H20 119.1 . .
C20 C21 C22 118.2(8) . .
C20 C21 H21 120.9 . .
C22 C21 H21 120.9 . .
C23 C22 C21 121.8(8) . .
C23 C22 H22 119.1 . .
C21 C22 H22 119.1 . .
C22 C23 C24 120.8(7) . .
C22 C23 H23 119.6 . .
C24 C23 H23 119.6 . .
O2 C24 C23 118.6(6) . .
O2 C24 C19 122.6(7) . .
C23 C24 C19 118.8(7) . .
O3 C25 C26 117.7(7) . .
O3 C25 C30 124.0(7) . .
C26 C25 C30 118.3(8) . .
C27 C26 C25 120.5(8) . .
C27 C26 H26 119.7 . .
C25 C26 H26 119.7 . .
C28 C27 C26 120.6(9) . .
C28 C27 H27 119.7 . .
C26 C27 H27 119.7 . .
C29 C28 C27 119.1(10) . .
C29 C28 H28 120.4 . .
C27 C28 H28 120.4 . .
C28 C29 C30 122.2(9) . .
C28 C29 H29 118.9 . .
C30 C29 H29 118.9 . .
C29 C30 C25 119.1(8) . .
C29 C30 C31 117.5(8) . .
C25 C30 C31 123.4(8) . .
N11 C31 C30 124.9(8) . .
N11 C31 H31 117.6 . .
C30 C31 H31 117.6 . .
C33 C32 N11 108.5(7) . .
C33 C32 H32A 110.0 . .
N11 C32 H32A 110.0 . .
C33 C32 H32B 110.0 . .
N11 C32 H32B 110.0 . .
H32A C32 H32B 108.4 . .
C32 C33 N12 110.5(7) . .
C32 C33 H33A 109.6 . .
N12 C33 H33A 109.6 . .
C32 C33 H33B 109.6 . .
N12 C33 H33B 109.6 . .
H33A C33 H33B 108.1 . .
N12 C34 C35 126.8(7) . .
N12 C34 H34 116.6 . .
C35 C34 H34 116.6 . .
C36 C35 C40 119.6(8) . .
C36 C35 C34 119.4(8) . .
C40 C35 C34 120.6(7) . .
C37 C36 C35 121.9(9) . .
C37 C36 H36 119.1 . .
C35 C36 H36 119.1 . .
C36 C37 C38 119.2(9) . .
C36 C37 H37 120.4 . .
C38 C37 H37 120.4 . .
C39 C38 C37 121.3(9) . .
C39 C38 H38 119.3 . .
C37 C38 H38 119.3 . .
C38 C39 C40 120.7(8) . .
C38 C39 H39 119.7 . .
C40 C39 H39 119.7 . .
O4 C40 C39 118.4(7) . .
O4 C40 C35 124.3(7) . .
C39 C40 C35 117.3(7) . .
O5 C41 C42 118.9(7) . .
O5 C41 C46 123.2(7) . .
C42 C41 C46 117.9(8) . .
C43 C42 C41 121.2(9) . .
C43 C42 H42 119.4 . .
C41 C42 H42 119.4 . .
C42 C43 C44 123.6(10) . .
C42 C43 H43 118.2 . .
C44 C43 H43 118.2 . .
C45 C44 C43 116.4(10) . .
C45 C44 H44 121.8 . .
C43 C44 H44 121.8 . .
C44 C45 C46 122.1(10) . .
C44 C45 H45 119.0 . .
C46 C45 H45 119.0 . .
C41 C46 C45 118.7(9) . .
C41 C46 C47 123.6(7) . .
C45 C46 C47 117.6(9) . .
N13 C47 C46 126.1(8) . .
N13 C47 H47 116.9 . .
C46 C47 H47 116.9 . .
C49 C48 N13 108.5(7) . .
C49 C48 H48A 110.0 . .
N13 C48 H48A 110.0 . .
C49 C48 H48B 110.0 . .
N13 C48 H48B 110.0 . .
H48A C48 H48B 108.4 . .
C48 C49 N14 107.6(7) . .
C48 C49 H49A 110.2 . .
N14 C49 H49A 110.2 . .
C48 C49 H49B 110.2 . .
N14 C49 H49B 110.2 . .
H49A C49 H49B 108.5 . .
N14 C50 C51 124.6(7) . .
N14 C50 H50 117.7 . .
C51 C50 H50 117.7 . .
C52 C51 C56 119.2(8) . .
C52 C51 C50 118.0(8) . .
C56 C51 C50 122.8(8) . .
C53 C52 C51 119.3(9) . .
C53 C52 H52 120.4 . .
C51 C52 H52 120.4 . .
C54 C53 C52 120.9(10) . .
C54 C53 H53 119.6 . .
C52 C53 H53 119.6 . .
C53 C54 C55 121.8(10) . .
C53 C54 H54 119.1 . .
C55 C54 H54 119.1 . .
C54 C55 C56 119.0(9) . .
C54 C55 H55 120.5 . .
C56 C55 H55 120.5 . .
O6 C56 C55 117.3(7) . .
O6 C56 C51 123.1(7) . .
C55 C56 C51 119.6(8) . .
O7 C57 C62 124.4(7) . .
O7 C57 C58 117.9(7) . .
C62 C57 C58 117.7(7) . .
C59 C58 C57 121.3(9) . .
C59 C58 H58 119.4 . .
C57 C58 H58 119.4 . .
C58 C59 C60 120.9(9) . .
C58 C59 H59 119.6 . .
C60 C59 H59 119.6 . .
C61 C60 C59 119.1(9) . .
C61 C60 H60 120.5 . .
C59 C60 H60 120.5 . .
C60 C61 C62 121.6(9) . .
C60 C61 H61 119.2 . .
C62 C61 H61 119.2 . .
C61 C62 C57 119.4(8) . .
C61 C62 C63 118.4(8) . .
C57 C62 C63 122.0(7) . .
N15 C63 C62 126.6(7) . .
N15 C63 H63 116.7 . .
C62 C63 H63 116.7 . .
C65 C64 N15 112.0(8) . .
C65 C64 H64A 109.2 . .
N15 C64 H64A 109.2 . .
C65 C64 H64B 109.2 . .
N15 C64 H64B 109.2 . .
H64A C64 H64B 107.9 . .
C64 C65 N16 111.7(8) . .
C64 C65 H65A 109.3 . .
N16 C65 H65A 109.3 . .
C64 C65 H65B 109.3 . .
N16 C65 H65B 109.3 . .
H65A C65 H65B 107.9 . .
N16 C66 C67 126.1(7) . .
N16 C66 H66 117.0 . .
C67 C66 H66 117.0 . .
C68 C67 C72 119.5(7) . .
C68 C67 C66 117.3(7) . .
C72 C67 C66 123.1(7) . .
C69 C68 C67 121.6(8) . .
C69 C68 H68 119.2 . .
C67 C68 H68 119.2 . .
C68 C69 C70 118.6(8) . .
C68 C69 H69 120.7 . .
C70 C69 H69 120.7 . .
C69 C70 C71 121.4(8) . .
C69 C70 H70 119.3 . .
C71 C70 H70 119.3 . .
C70 C71 C72 120.6(8) . .
C70 C71 H71 119.7 . .
C72 C71 H71 119.7 . .
O8 C72 C71 118.2(7) . .
O8 C72 C67 123.6(6) . .
C71 C72 C67 118.3(7) . .
H9A O9 H9B 107.7 . .

loop_
_geom_bond_atom_site_label_1
_geom_bond_atom_site_label_2
_geom_bond_distance
_geom_bond_site_symmetry_2
Au1 C2 1.978(8) .
Au1 C1 1.996(8) .
Au1 Au4 3.1497(13) 1_455
Au2 C4 1.985(8) .
Au2 C3 2.000(8) .
Au2 Au3 3.0959(13) .
Au3 C5 2.010(8) .
Au3 C6 2.011(8) .
Au4 C8 1.976(8) .
Au4 C7 1.987(7) .
Au4 Au1 3.1497(13) 1_655
Mn1 O1 1.866(5) .
Mn1 O2 1.867(5) .
Mn1 N9 1.979(6) .
Mn1 N10 1.982(5) .
Mn1 N1 2.346(7) .
Mn1 N4 2.397(7) 1_445
Mn2 O4 1.851(5) .
Mn2 O3 1.860(5) .
Mn2 N12 1.979(6) .
Mn2 N11 1.994(6) .
Mn2 N2 2.318(7) .
Mn2 N3 2.457(7) .
Mn3 O5 1.869(5) .
Mn3 O6 1.869(5) .
Mn3 N13 1.969(6) .
Mn3 N14 1.971(7) .
Mn3 N8 2.303(7) 1_465
Mn3 N5 2.382(7) .
Mn4 O7 1.879(5) .
Mn4 O8 1.881(5) .
Mn4 N15 1.977(6) .
Mn4 N16 1.988(6) .
Mn4 N6 2.318(6) .
Mn4 N7 2.328(6) .
N1 C1 1.141(10) .
N2 C2 1.150(9) .
N3 C3 1.125(9) .
N4 C4 1.134(9) .
N4 Mn1 2.397(7) 1_665
N5 C5 1.128(9) .
N6 C6 1.107(8) .
N7 C7 1.136(8) .
N8 C8 1.155(9) .
N8 Mn3 2.303(7) 1_645
N9 C15 1.283(10) .
N9 C16 1.473(9) .
N10 C18 1.268(9) .
N10 C17 1.491(9) .
N11 C31 1.259(9) .
N11 C32 1.497(9) .
N12 C34 1.274(10) .
N12 C33 1.481(10) .
N13 C47 1.280(10) .
N13 C48 1.490(10) .
N14 C50 1.278(10) .
N14 C49 1.459(10) .
N15 C63 1.277(9) .
N15 C64 1.460(10) .
N16 C66 1.272(9) .
N16 C65 1.462(10) .
O1 C9 1.332(9) .
O2 C24 1.332(8) .
O3 C25 1.313(9) .
O4 C40 1.330(9) .
O5 C41 1.312(9) .
O6 C56 1.332(9) .
O7 C57 1.330(9) .
O8 C72 1.334(8) .
C9 C10 1.398(10) .
C9 C14 1.409(12) .
C10 C11 1.361(13) .
C10 H10 0.9300 .
C11 C12 1.367(15) .
C11 H11 0.9300 .
C12 C13 1.396(14) .
C12 H12 0.9300 .
C13 C14 1.404(12) .
C13 H13 0.9300 .
C14 C15 1.445(12) .
C15 H15 0.9300 .
C16 C17 1.460(10) .
C16 H16A 0.9700 .
C16 H16B 0.9700 .
C17 H17A 0.9700 .
C17 H17B 0.9700 .
C18 C19 1.449(11) .
C18 H18 0.9300 .
C19 C24 1.400(9) .
C19 C20 1.420(10) .
C20 C21 1.367(11) .
C20 H20 0.9300 .
C21 C22 1.387(11) .
C21 H21 0.9300 .
C22 C23 1.365(11) .
C22 H22 0.9300 .
C23 C24 1.398(10) .
C23 H23 0.9300 .
C25 C26 1.401(10) .
C25 C30 1.415(11) .
C26 C27 1.391(12) .
C26 H26 0.9300 .
C27 C28 1.385(14) .
C27 H27 0.9300 .
C28 C29 1.362(13) .
C28 H28 0.9300 .
C29 C30 1.393(12) .
C29 H29 0.9300 .
C30 C31 1.436(11) .
C31 H31 0.9300 .
C32 C33 1.428(12) .
C32 H32A 0.9700 .
C32 H32B 0.9700 .
C33 H33A 0.9700 .
C33 H33B 0.9700 .
C34 C35 1.434(11) .
C34 H34 0.9300 .
C35 C36 1.387(11) .
C35 C40 1.426(10) .
C36 C37 1.360(13) .
C36 H36 0.9300 .
C37 C38 1.382(13) .
C37 H37 0.9300 .
C38 C39 1.372(12) .
C38 H38 0.9300 .
C39 C40 1.412(10) .
C39 H39 0.9300 .
C41 C42 1.398(11) .
C41 C46 1.407(11) .
C42 C43 1.333(12) .
C42 H42 0.9300 .
C43 C44 1.386(14) .
C43 H43 0.9300 .
C44 C45 1.384(15) .
C44 H44 0.9300 .
C45 C46 1.413(11) .
C45 H45 0.9300 .
C46 C47 1.430(12) .
C47 H47 0.9300 .
C48 C49 1.458(11) .
C48 H48A 0.9700 .
C48 H48B 0.9700 .
C49 H49A 0.9700 .
C49 H49B 0.9700 .
C50 C51 1.431(11) .
C50 H50 0.9300 .
C51 C52 1.410(12) .
C51 C56 1.419(11) .
C52 C53 1.387(13) .
C52 H52 0.9300 .
C53 C54 1.355(14) .
C53 H53 0.9300 .
C54 C55 1.390(13) .
C54 H54 0.9300 .
C55 C56 1.394(11) .
C55 H55 0.9300 .
C57 C62 1.410(11) .
C57 C58 1.412(10) .
C58 C59 1.367(12) .
C58 H58 0.9300 .
C59 C60 1.383(14) .
C59 H59 0.9300 .
C60 C61 1.373(13) .
C60 H60 0.9300 .
C61 C62 1.399(10) .
C61 H61 0.9300 .
C62 C63 1.434(10) .
C63 H63 0.9300 .
C64 C65 1.386(13) .
C64 H64A 0.9700 .
C64 H64B 0.9700 .
C65 H65A 0.9700 .
C65 H65B 0.9700 .
C66 C67 1.441(11) .
C66 H66 0.9300 .
C67 C68 1.398(10) .
C67 C72 1.402(10) .
C68 C69 1.366(12) .
C68 H68 0.9300 .
C69 C70 1.374(12) .
C69 H69 0.9300 .
C70 C71 1.384(11) .
C70 H70 0.9300 .
C71 C72 1.388(10) .
C71 H71 0.9300 .
O9 H9A 0.8500 .
O9 H9B 0.8499 .

loop_
_geom_torsion_atom_site_label_1
_geom_torsion_atom_site_label_2
_geom_torsion_atom_site_label_3
_geom_torsion_atom_site_label_4
_geom_torsion
_geom_torsion_site_symmetry_1
C4 Au2 Au3 C5 -84.3(3) .
C3 Au2 Au3 C5 95.6(3) .
C4 Au2 Au3 C6 98.5(3) .
C3 Au2 Au3 C6 -81.6(3) .
O1 Mn1 N1 C1 159.7(16) .
O2 Mn1 N1 C1 66.9(16) .
N9 Mn1 N1 C1 -107.8(16) .
N10 Mn1 N1 C1 -25.2(16) .
N4 Mn1 N1 C1 -60(2) 1_445
O4 Mn2 N2 C2 -174.5(12) .
O3 Mn2 N2 C2 92.7(12) .
N12 Mn2 N2 C2 -82.6(12) .
N11 Mn2 N2 C2 0.5(12) .
N3 Mn2 N2 C2 -23(2) .
O4 Mn2 N3 C3 66.1(14) .
O3 Mn2 N3 C3 158.6(14) .
N12 Mn2 N3 C3 -25.1(14) .
N11 Mn2 N3 C3 -108.9(14) .
N2 Mn2 N3 C3 -85.0(19) .
O5 Mn3 N5 C5 -88.6(13) .
O6 Mn3 N5 C5 178.0(13) .
N13 Mn3 N5 C5 4.4(13) .
N14 Mn3 N5 C5 86.9(13) .
N8 Mn3 N5 C5 31(2) 1_465
O7 Mn4 N6 C6 -65.2(16) .
O8 Mn4 N6 C6 -159.1(16) .
N15 Mn4 N6 C6 27.4(16) .
N16 Mn4 N6 C6 108.8(16) .
N7 Mn4 N6 C6 71(3) .
O7 Mn4 N7 C7 -166.8(14) .
O8 Mn4 N7 C7 -72.9(14) .
N15 Mn4 N7 C7 100.8(14) .
N16 Mn4 N7 C7 19.2(14) .
N6 Mn4 N7 C7 57(3) .
O1 Mn1 N9 C15 10.0(8) .
O2 Mn1 N9 C15 164(2) .
N10 Mn1 N9 C15 -166.3(8) .
N1 Mn1 N9 C15 -82.1(7) .
N4 Mn1 N9 C15 108.0(7) 1_445
O1 Mn1 N9 C16 -171.5(5) .
O2 Mn1 N9 C16 -18(3) .
N10 Mn1 N9 C16 12.1(5) .
N1 Mn1 N9 C16 96.4(5) .
N4 Mn1 N9 C16 -73.5(5) 1_445
O1 Mn1 N10 C18 156(2) .
O2 Mn1 N10 C18 8.3(7) .
N9 Mn1 N10 C18 -168.8(7) .
N1 Mn1 N10 C18 103.1(7) .
N4 Mn1 N10 C18 -84.8(7) 1_445
O1 Mn1 N10 C17 -23(3) .
O2 Mn1 N10 C17 -170.2(5) .
N9 Mn1 N10 C17 12.7(5) .
N1 Mn1 N10 C17 -75.3(5) .
N4 Mn1 N10 C17 96.8(5) 1_445
O4 Mn2 N11 C31 -162(3) .
O3 Mn2 N11 C31 9.9(7) .
N12 Mn2 N11 C31 -164.3(7) .
N2 Mn2 N11 C31 104.5(7) .
N3 Mn2 N11 C31 -80.5(7) .
O4 Mn2 N11 C32 15(3) .
O3 Mn2 N11 C32 -173.1(5) .
N12 Mn2 N11 C32 12.8(5) .
N2 Mn2 N11 C32 -78.4(5) .
N3 Mn2 N11 C32 96.6(5) .
O4 Mn2 N12 C34 5.5(7) .
O3 Mn2 N12 C34 131.5(19) .
N11 Mn2 N12 C34 -174.6(7) .
N2 Mn2 N12 C34 -89.9(7) .
N3 Mn2 N12 C34 100.7(7) .
O4 Mn2 N12 C33 -169.1(5) .
O3 Mn2 N12 C33 -43(2) .
N11 Mn2 N12 C33 10.7(5) .
N2 Mn2 N12 C33 95.4(5) .
N3 Mn2 N12 C33 -74.0(5) .
O5 Mn3 N13 C47 -7.5(7) .
O6 Mn3 N13 C47 170(2) .
N14 Mn3 N13 C47 174.4(7) .
N8 Mn3 N13 C47 86.3(7) 1_465
N5 Mn3 N13 C47 -99.5(7) .
O5 Mn3 N13 C48 171.4(6) .
O6 Mn3 N13 C48 -11(3) .
N14 Mn3 N13 C48 -6.8(6) .
N8 Mn3 N13 C48 -94.9(6) 1_465
N5 Mn3 N13 C48 79.3(6) .
O5 Mn3 N14 C50 138(3) .
O6 Mn3 N14 C50 -21.5(6) .
N13 Mn3 N14 C50 159.0(7) .
N8 Mn3 N14 C50 -115.9(6) 1_465
N5 Mn3 N14 C50 74.8(6) .
O5 Mn3 N14 C49 -39(3) .
O6 Mn3 N14 C49 161.7(6) .
N13 Mn3 N14 C49 -17.8(5) .
N8 Mn3 N14 C49 67.3(6) 1_465
N5 Mn3 N14 C49 -102.0(6) .
O7 Mn4 N15 C63 -2.4(6) .
O8 Mn4 N15 C63 158.1(18) .
N16 Mn4 N15 C63 177.2(7) .
N6 Mn4 N15 C63 -93.2(6) .
N7 Mn4 N15 C63 91.4(6) .
O7 Mn4 N15 C64 172.1(6) .
O8 Mn4 N15 C64 -27(2) .
N16 Mn4 N15 C64 -8.4(6) .
N6 Mn4 N15 C64 81.3(6) .
N7 Mn4 N15 C64 -94.2(6) .
O7 Mn4 N16 C66 -178.8(19) .
O8 Mn4 N16 C66 -5.6(6) .
N15 Mn4 N16 C66 176.6(6) .
N6 Mn4 N16 C66 87.8(6) .
N7 Mn4 N16 C66 -96.1(6) .
O7 Mn4 N16 C65 -4(2) .
O8 Mn4 N16 C65 168.8(6) .
N15 Mn4 N16 C65 -9.0(6) .
N6 Mn4 N16 C65 -97.8(6) .
N7 Mn4 N16 C65 78.2(6) .
O2 Mn1 O1 C9 161.5(6) .
N9 Mn1 O1 C9 -21.0(6) .
N10 Mn1 O1 C9 14(3) .
N1 Mn1 O1 C9 66.3(6) .
N4 Mn1 O1 C9 -104.8(6) 1_445
O1 Mn1 O2 C24 176.0(6) .
N9 Mn1 O2 C24 22(3) .
N10 Mn1 O2 C24 -7.3(7) .
N1 Mn1 O2 C24 -91.5(6) .
N4 Mn1 O2 C24 77.6(6) 1_445
O4 Mn2 O3 C25 165.7(6) .
N12 Mn2 O3 C25 40(2) .
N11 Mn2 O3 C25 -13.7(6) .
N2 Mn2 O3 C25 -98.7(6) .
N3 Mn2 O3 C25 70.3(6) .
O3 Mn2 O4 C40 -177.5(6) .
N12 Mn2 O4 C40 -3.3(6) .
N11 Mn2 O4 C40 -5(3) .
N2 Mn2 O4 C40 87.4(6) .
N3 Mn2 O4 C40 -86.7(6) .
O6 Mn3 O5 C41 -168.8(6) .
N13 Mn3 O5 C41 10.9(6) .
N14 Mn3 O5 C41 32(3) .
N8 Mn3 O5 C41 -74.1(6) 1_465
N5 Mn3 O5 C41 94.6(6) .
O5 Mn3 O6 C56 -153.2(6) .
N13 Mn3 O6 C56 30(3) .
N14 Mn3 O6 C56 25.0(6) .
N8 Mn3 O6 C56 112.5(6) 1_465
N5 Mn3 O6 C56 -60.5(6) .
O8 Mn4 O7 C57 179.1(6) .
N15 Mn4 O7 C57 -3.2(6) .
N16 Mn4 O7 C57 -8(2) .
N6 Mn4 O7 C57 85.6(6) .
N7 Mn4 O7 C57 -89.9(6) .
O7 Mn4 O8 C72 -173.7(5) .
N15 Mn4 O8 C72 26(2) .
N16 Mn4 O8 C72 7.0(6) .
N6 Mn4 O8 C72 -82.6(6) .
N7 Mn4 O8 C72 92.4(6) .
Mn1 N1 C1 Au1 -35(6) .
C2 Au1 C1 N1 -10(7) .
Au4 Au1 C1 N1 6(4) 1_455
Mn2 N2 C2 Au1 -14(7) .
C1 Au1 C2 N2 3(9) .
Au4 Au1 C2 N2 -13(6) 1_455
Mn2 N3 C3 Au2 -46(6) .
C4 Au2 C3 N3 24(8) .
Au3 Au2 C3 N3 23(5) .
Mn1 N4 C4 Au2 -44(6) 1_665
C3 Au2 C4 N4 14(8) .
Au3 Au2 C4 N4 15(5) .
Mn3 N5 C5 Au3 63(7) .
C6 Au3 C5 N5 -4(10) .
Au2 Au3 C5 N5 -39(7) .
Mn4 N6 C6 Au3 -14(9) .
C5 Au3 C6 N6 -6(10) .
Au2 Au3 C6 N6 30(8) .
Mn4 N7 C7 Au4 12(6) .
C8 Au4 C7 N7 -26(9) .
Au1 Au4 C7 N7 14(5) 1_655
Mn3 N8 C8 Au4 39(7) 1_645
C7 Au4 C8 N8 21(9) .
Au1 Au4 C8 N8 -20(6) 1_655
Mn1 O1 C9 C10 -158.7(6) .
Mn1 O1 C9 C14 22.4(11) .
O1 C9 C10 C11 -176.6(8) .
C14 C9 C10 C11 2.3(13) .
C9 C10 C11 C12 0.2(16) .
C10 C11 C12 C13 0.0(18) .
C11 C12 C13 C14 -2.9(18) .
C12 C13 C14 C9 5.4(16) .
C12 C13 C14 C15 -173.9(10) .
O1 C9 C14 C13 173.8(9) .
C10 C9 C14 C13 -5.0(13) .
O1 C9 C14 C15 -6.9(13) .
C10 C9 C14 C15 174.2(8) .
C16 N9 C15 C14 -178.7(8) .
Mn1 N9 C15 C14 -0.4(13) .
C13 C14 C15 N9 175.1(10) .
C9 C14 C15 N9 -4.1(15) .
C15 N9 C16 C17 144.0(8) .
Mn1 N9 C16 C17 -34.5(8) .
N9 C16 C17 N10 43.9(9) .
C18 N10 C17 C16 146.3(8) .
Mn1 N10 C17 C16 -35.2(8) .
C17 N10 C18 C19 172.9(7) .
Mn1 N10 C18 C19 -5.4(11) .
N10 C18 C19 C24 -1.5(12) .
N10 C18 C19 C20 -175.9(8) .
C24 C19 C20 C21 0.2(13) .
C18 C19 C20 C21 174.8(8) .
C19 C20 C21 C22 0.1(14) .
C20 C21 C22 C23 0.5(15) .
C21 C22 C23 C24 -1.3(14) .
Mn1 O2 C24 C23 -178.6(5) .
Mn1 O2 C24 C19 3.3(11) .
C22 C23 C24 O2 -176.7(8) .
C22 C23 C24 C19 1.5(12) .
C20 C19 C24 O2 177.1(7) .
C18 C19 C24 O2 2.9(12) .
C20 C19 C24 C23 -1.0(11) .
C18 C19 C24 C23 -175.2(7) .
Mn2 O3 C25 C26 -166.9(5) .
Mn2 O3 C25 C30 12.8(11) .
O3 C25 C26 C27 -179.3(8) .
C30 C25 C26 C27 1.0(12) .
C25 C26 C27 C28 2.1(14) .
C26 C27 C28 C29 -3.0(16) .
C27 C28 C29 C30 0.8(16) .
C28 C29 C30 C25 2.3(14) .
C28 C29 C30 C31 -177.2(9) .
O3 C25 C30 C29 177.2(8) .
C26 C25 C30 C29 -3.2(12) .
O3 C25 C30 C31 -3.3(12) .
C26 C25 C30 C31 176.4(7) .
C32 N11 C31 C30 178.3(7) .
Mn2 N11 C31 C30 -5.0(12) .
C29 C30 C31 N11 179.2(8) .
C25 C30 C31 N11 -0.4(13) .
C31 N11 C32 C33 142.7(8) .
Mn2 N11 C32 C33 -34.4(9) .
N11 C32 C33 N12 43.6(10) .
C34 N12 C33 C32 151.6(8) .
Mn2 N12 C33 C32 -33.6(8) .
C33 N12 C34 C35 170.6(7) .
Mn2 N12 C34 C35 -3.5(12) .
N12 C34 C35 C36 -175.7(8) .
N12 C34 C35 C40 -2.6(13) .
C40 C35 C36 C37 -1.2(13) .
C34 C35 C36 C37 172.0(8) .
C35 C36 C37 C38 2.2(14) .
C36 C37 C38 C39 -2.1(14) .
C37 C38 C39 C40 1.1(14) .
Mn2 O4 C40 C39 176.9(5) .
Mn2 O4 C40 C35 -1.1(10) .
C38 C39 C40 O4 -178.3(7) .
C38 C39 C40 C35 -0.2(12) .
C36 C35 C40 O4 178.2(7) .
C34 C35 C40 O4 5.1(11) .
C36 C35 C40 C39 0.2(11) .
C34 C35 C40 C39 -172.9(7) .
Mn3 O5 C41 C42 169.1(5) .
Mn3 O5 C41 C46 -9.5(10) .
O5 C41 C42 C43 179.3(8) .
C46 C41 C42 C43 -2.0(12) .
C41 C42 C43 C44 2.3(14) .
C42 C43 C44 C45 -2.4(15) .
C43 C44 C45 C46 2.3(15) .
O5 C41 C46 C45 -179.5(7) .
C42 C41 C46 C45 1.9(11) .
O5 C41 C46 C47 1.5(11) .
C42 C41 C46 C47 -177.2(7) .
C44 C45 C46 C41 -2.2(13) .
C44 C45 C46 C47 176.9(9) .
C48 N13 C47 C46 -175.7(8) .
Mn3 N13 C47 C46 3.0(12) .
C41 C46 C47 N13 1.7(13) .
C45 C46 C47 N13 -177.4(8) .
C47 N13 C48 C49 -151.5(8) .
Mn3 N13 C48 C49 29.7(9) .
N13 C48 C49 N14 -42.9(10) .
C50 N14 C49 C48 -138.2(8) .
Mn3 N14 C49 C48 38.7(9) .
C49 N14 C50 C51 -175.5(7) .
Mn3 N14 C50 C51 8.0(11) .
N14 C50 C51 C52 -171.2(7) .
N14 C50 C51 C56 11.0(12) .
C56 C51 C52 C53 1.8(12) .
C50 C51 C52 C53 -176.1(8) .
C51 C52 C53 C54 1.2(14) .
C52 C53 C54 C55 -1.0(14) .
C53 C54 C55 C56 -2.4(13) .
Mn3 O6 C56 C55 164.5(5) .
Mn3 O6 C56 C51 -15.1(10) .
C54 C55 C56 O6 -174.2(7) .
C54 C55 C56 C51 5.4(11) .
C52 C51 C56 O6 174.4(7) .
C50 C51 C56 O6 -7.8(11) .
C52 C51 C56 C55 -5.1(11) .
C50 C51 C56 C55 172.7(7) .
Mn4 O7 C57 C62 7.7(10) .
Mn4 O7 C57 C58 -174.3(5) .
O7 C57 C58 C59 179.9(7) .
C62 C57 C58 C59 -1.9(11) .
C57 C58 C59 C60 3.8(13) .
C58 C59 C60 C61 -3.5(14) .
C59 C60 C61 C62 1.5(14) .
C60 C61 C62 C57 0.3(12) .
C60 C61 C62 C63 -175.5(8) .
O7 C57 C62 C61 178.0(7) .
C58 C57 C62 C61 -0.1(10) .
O7 C57 C62 C63 -6.4(11) .
C58 C57 C62 C63 175.6(6) .
C64 N15 C63 C62 -170.3(8) .
Mn4 N15 C63 C62 3.8(11) .
C61 C62 C63 N15 176.0(7) .
C57 C62 C63 N15 0.3(12) .
C63 N15 C64 C65 -160.0(9) .
Mn4 N15 C64 C65 25.2(12) .
N15 C64 C65 N16 -32.4(14) .
C66 N16 C65 C64 -159.7(9) .
Mn4 N16 C65 C64 25.6(12) .
C65 N16 C66 C67 -171.9(8) .
Mn4 N16 C66 C67 2.0(10) .
N16 C66 C67 C68 179.0(7) .
N16 C66 C67 C72 2.7(11) .
C72 C67 C68 C69 -2.1(11) .
C66 C67 C68 C69 -178.6(7) .
C67 C68 C69 C70 2.0(13) .
C68 C69 C70 C71 -1.2(13) .
C69 C70 C71 C72 0.6(12) .
Mn4 O8 C72 C71 176.1(5) .
Mn4 O8 C72 C67 -4.8(9) .
C70 C71 C72 O8 178.4(7) .
C70 C71 C72 C67 -0.7(11) .
C68 C67 C72 O8 -177.6(6) .
C66 C67 C72 O8 -1.4(10) .
C68 C67 C72 C71 1.4(10) .
C66 C67 C72 C71 177.7(6) .
